data_7160972
loop_
_publ_author_name
'Banda, Bhanu Prasad'
'Gurla, Nikhitha'
'Nanubolu, Jagadeesh Babu'
'Atmakur, Krishnaiah'

_publ_section_title
;
 Base-catalyzed stereoselective synthesis of
 (<i>Z</i>)-6-arylidenedihydropyrano[2,3-<i>c</i>]pyrazoles <i>via</i>
 6-<i>exo-dig</i> oxy-cyclization with pyrazolones and 4-tosyl-1,3-enynes.
;
_journal_issue 8
_journal_name_full 'Organic &amp; biomolecular chemistry'
_journal_page_first 1716
_journal_page_last 1721
_journal_paper_doi 10.1039/d5ob01881a
_journal_volume 24
_journal_year 2026
_chemical_formula_moiety 'C26 H19 F N2 O'
_chemical_formula_sum 'C26 H19 F N2 O'
_chemical_formula_weight 394.43
_space_group_crystal_system orthorhombic
_space_group_IT_number 61
_space_group_name_Hall '-P 2ac 2ab'
_space_group_name_H-M_alt 'P b c a'
_atom_sites_solution_hydrogens geom
_audit_creation_method SHELXL-2019/3
_audit_update_record
;
2025-11-26 deposited with the CCDC.	2026-01-26 downloaded from the CCDC.
;
_cell_angle_alpha 90
_cell_angle_beta 90
_cell_angle_gamma 90
_cell_formula_units_Z 8
_cell_length_a 13.1319(9)
_cell_length_b 7.4931(6)
_cell_length_c 41.107(3)
_cell_measurement_reflns_used 2446
_cell_measurement_temperature 294(2)
_cell_measurement_theta_max 19.489
_cell_measurement_theta_min 2.516
_cell_volume 4044.9(5)
_computing_cell_refinement '<i>SAINT</i> (Bruker, 2016)'
_computing_data_collection '<i>APEX3</i> (Bruker, 2016)'
_computing_data_reduction 'Bruker SAINT'
_computing_structure_refinement 'SHELXL-2019/2 (Sheldrick, 2019)'
_computing_structure_solution 'SHELXT 2018/2 (Sheldrick, 2018)'
_diffrn_ambient_temperature 294(2)
_diffrn_measured_fraction_theta_full 0.996
_diffrn_measured_fraction_theta_max 0.996
_diffrn_measurement_device_type 'Bruker D8 QUEST PHOTON III C7 HPAD'
_diffrn_measurement_method '\w and \f'
_diffrn_radiation_type MoK\a
_diffrn_radiation_wavelength 0.71073
_diffrn_reflns_av_R_equivalents 0.0657
_diffrn_reflns_av_unetI/netI 0.0722
_diffrn_reflns_Laue_measured_fraction_full 0.996
_diffrn_reflns_Laue_measured_fraction_max 0.996
_diffrn_reflns_limit_h_max 15
_diffrn_reflns_limit_h_min -14
_diffrn_reflns_limit_k_max 7
_diffrn_reflns_limit_k_min -8
_diffrn_reflns_limit_l_max 48
_diffrn_reflns_limit_l_min -48
_diffrn_reflns_number 17671
_diffrn_reflns_point_group_measured_fraction_full 0.996
_diffrn_reflns_point_group_measured_fraction_max 0.996
_diffrn_reflns_theta_full 24.997
_diffrn_reflns_theta_max 24.997
_diffrn_reflns_theta_min 2.517
_diffrn_source microfocus
_exptl_absorpt_coefficient_mu 0.086
_exptl_absorpt_correction_T_max 0.7457
_exptl_absorpt_correction_T_min 0.6470
_exptl_absorpt_correction_type multi-scan
_exptl_absorpt_process_details
;
 SADABS 2016/2: Krause, L., Herbst-Irmer, R., Sheldrick G.M. & Stalke D.,
 J. Appl. Cryst. 48 (2015) 3-10
;
_exptl_crystal_density_diffrn 1.295
_exptl_crystal_description needle
_exptl_crystal_F_000 1648
_exptl_crystal_recrystallization_method 'Re-crystallisation from solvent: Toluene and isopropanol'
_exptl_crystal_size_max 0.232
_exptl_crystal_size_mid 0.182
_exptl_crystal_size_min 0.124
_refine_diff_density_max 0.147
_refine_diff_density_min -0.155
_refine_diff_density_rms 0.035
_refine_ls_extinction_method none
_refine_ls_goodness_of_fit_ref 0.986
_refine_ls_hydrogen_treatment constr
_refine_ls_matrix_type full
_refine_ls_number_parameters 272
_refine_ls_number_reflns 3534
_refine_ls_number_restraints 0
_refine_ls_restrained_S_all 0.986
_refine_ls_R_factor_all 0.1353
_refine_ls_R_factor_gt 0.0508
_refine_ls_shift/su_max 0.001
_refine_ls_shift/su_mean 0.000
_refine_ls_structure_factor_coef Fsqd
_refine_ls_weighting_details 'w=1/[\s^2^(Fo^2^)+(0.0621P)^2^+0.1182P] where P=(Fo^2^+2Fc^2^)/3'
_refine_ls_weighting_scheme calc
_refine_ls_wR_factor_gt 0.1096
_refine_ls_wR_factor_ref 0.1468
_reflns_Friedel_coverage 0.000
_reflns_number_gt 1644
_reflns_number_total 3534
_reflns_threshold_expression 'I > 2\s(I)'
_cod_data_source_file d5ob01881a2.cif
_cod_data_source_block KB1802_0m
_cod_depositor_comments 'Adding full bibliography for 7160972.cif.'
_cod_database_code 7160972
_shelx_shelxl_version_number 2019/3
_shelx_space_group_comment
;
The symmetry employed for this shelxl refinement is uniquely defined
by the following loop, which should always be used as a source of
symmetry information in preference to the above space-group names.
They are only intended as comments.
;
_shelx_estimated_absorpt_t_min 0.980
_shelx_estimated_absorpt_t_max 0.989

loop_
_space_group_symop_operation_xyz
'x, y, z'
'x+1/2, -y+1/2, -z'
'-x, y+1/2, -z+1/2'
'-x+1/2, -y, z+1/2'
'-x, -y, -z'
'-x-1/2, y-1/2, z'
'x, -y-1/2, z-1/2'
'x-1/2, y, -z-1/2'

loop_
_atom_site_label
_atom_site_type_symbol
_atom_site_fract_x
_atom_site_fract_y
_atom_site_fract_z
_atom_site_U_iso_or_equiv
_atom_site_adp_type
_atom_site_occupancy
_atom_site_site_symmetry_order
_atom_site_calc_flag
_atom_site_refinement_flags_posn
_atom_site_refinement_flags_adp
_atom_site_refinement_flags_occupancy
_atom_site_disorder_assembly
_atom_site_disorder_group
F1 F -0.07091(13) 0.3156(3) 0.74399(4) 0.1046(7) Uani 1 1 d . . . . .
O1 O 0.21321(11) 0.3757(3) 0.61783(4) 0.0623(6) Uani 1 1 d . . . . .
N1 N 0.19039(17) 0.4335(4) 0.53304(5) 0.0748(9) Uani 1 1 d . . . . .
N2 N 0.15052(16) 0.4108(3) 0.56412(5) 0.0625(7) Uani 1 1 d . . . . .
C1 C 0.3613(2) 0.4493(6) 0.50868(7) 0.1068(15) Uani 1 1 d . . . . .
H1A H 0.346599 0.360231 0.492564 0.160 Uiso 1 1 calc R U . . .
H1B H 0.430323 0.436197 0.515958 0.160 Uiso 1 1 calc R U . . .
H1C H 0.352292 0.565830 0.499386 0.160 Uiso 1 1 calc R U . . .
C2 C 0.2906(2) 0.4272(5) 0.53689(6) 0.0700(10) Uani 1 1 d . . . . .
C3 C 0.31770(19) 0.3995(4) 0.56973(6) 0.0582(8) Uani 1 1 d . . . . .
C4 C 0.2273(2) 0.3921(4) 0.58541(6) 0.0559(8) Uani 1 1 d . . . . .
C5 C 0.0431(2) 0.4011(4) 0.56828(6) 0.0591(9) Uani 1 1 d . . . . .
C6 C -0.0189(2) 0.4885(5) 0.54652(6) 0.0785(11) Uani 1 1 d . . . . .
H6 H 0.009224 0.554619 0.529615 0.094 Uiso 1 1 calc R U . . .
C7 C -0.1237(3) 0.4770(6) 0.55004(8) 0.0948(13) Uani 1 1 d . . . . .
H7 H -0.165920 0.535354 0.535329 0.114 Uiso 1 1 calc R U . . .
C8 C -0.1657(2) 0.3799(6) 0.57509(9) 0.0932(13) Uani 1 1 d . . . . .
H8 H -0.236092 0.372473 0.577341 0.112 Uiso 1 1 calc R U . . .
C9 C -0.1028(2) 0.2939(5) 0.59679(8) 0.0824(11) Uani 1 1 d . . . . .
H9 H -0.130811 0.229122 0.613875 0.099 Uiso 1 1 calc R U . . .
C10 C 0.0017(2) 0.3030(4) 0.59340(7) 0.0667(9) Uani 1 1 d . . . . .
H10 H 0.043846 0.243420 0.607967 0.080 Uiso 1 1 calc R U . . .
C11 C 0.30203(17) 0.3586(4) 0.63757(6) 0.0501(8) Uani 1 1 d . . . . .
C12 C 0.40129(18) 0.3649(4) 0.62139(6) 0.0518(8) Uani 1 1 d . . . . .
C13 C 0.40873(19) 0.3842(4) 0.58885(6) 0.0606(9) Uani 1 1 d . . . . .
H13 H 0.472291 0.387667 0.578893 0.073 Uiso 1 1 calc R U . . .
C14 C 0.28413(19) 0.3334(4) 0.66921(6) 0.0542(8) Uani 1 1 d . . . . .
H14 H 0.342140 0.313940 0.681690 0.065 Uiso 1 1 calc R U . . .
C15 C 0.18895(19) 0.3313(4) 0.68752(6) 0.0520(8) Uani 1 1 d . . . . .
C16 C 0.09935(19) 0.4128(4) 0.67741(6) 0.0575(8) Uani 1 1 d . . . . .
H16 H 0.097652 0.470194 0.657355 0.069 Uiso 1 1 calc R U . . .
C17 C 0.0123(2) 0.4106(4) 0.69656(7) 0.0674(9) Uani 1 1 d . . . . .
H17 H -0.046938 0.467256 0.689710 0.081 Uiso 1 1 calc R U . . .
C18 C 0.0157(3) 0.3237(5) 0.72553(7) 0.0716(10) Uani 1 1 d . . . . .
C19 C 0.1016(3) 0.2429(5) 0.73686(7) 0.0736(10) Uani 1 1 d . . . . .
H19 H 0.101781 0.185605 0.756931 0.088 Uiso 1 1 calc R U . . .
C20 C 0.1886(2) 0.2479(4) 0.71790(6) 0.0635(9) Uani 1 1 d . . . . .
H20 H 0.248004 0.194755 0.725526 0.076 Uiso 1 1 calc R U . . .
C21 C 0.4960(2) 0.3520(4) 0.64106(6) 0.0524(8) Uani 1 1 d . . . . .
C22 C 0.57164(19) 0.2334(4) 0.63180(6) 0.0618(9) Uani 1 1 d . . . . .
H22 H 0.560997 0.160564 0.613791 0.074 Uiso 1 1 calc R U . . .
C23 C 0.6625(2) 0.2205(5) 0.64863(8) 0.0734(10) Uani 1 1 d . . . . .
H23 H 0.711749 0.138699 0.642139 0.088 Uiso 1 1 calc R U . . .
C24 C 0.6797(2) 0.3293(5) 0.67507(7) 0.0757(11) Uani 1 1 d . . . . .
H24 H 0.740713 0.321449 0.686467 0.091 Uiso 1 1 calc R U . . .
C25 C 0.6066(2) 0.4492(5) 0.68454(7) 0.0729(10) Uani 1 1 d . . . . .
H25 H 0.618227 0.523193 0.702318 0.087 Uiso 1 1 calc R U . . .
C26 C 0.5154(2) 0.4603(4) 0.66770(6) 0.0645(9) Uani 1 1 d . . . . .
H26 H 0.466284 0.541936 0.674378 0.077 Uiso 1 1 calc R U . . .

loop_
_atom_site_aniso_label
_atom_site_aniso_U_11
_atom_site_aniso_U_22
_atom_site_aniso_U_33
_atom_site_aniso_U_23
_atom_site_aniso_U_13
_atom_site_aniso_U_12
F1 0.1067(14) 0.1073(18) 0.0999(13) -0.0032(12) 0.0531(11) -0.0042(13)
O1 0.0506(10) 0.0877(18) 0.0488(10) -0.0011(10) 0.0009(8) -0.0001(11)
N1 0.0657(17) 0.110(3) 0.0491(13) 0.0030(14) 0.0063(11) 0.0036(17)
N2 0.0558(14) 0.079(2) 0.0524(12) 0.0000(13) 0.0031(11) 0.0045(15)
C1 0.080(2) 0.179(5) 0.0620(18) 0.012(2) 0.0146(16) 0.012(3)
C2 0.0624(19) 0.095(3) 0.0525(16) 0.0015(17) 0.0065(14) 0.004(2)
C3 0.0534(16) 0.069(3) 0.0517(15) -0.0031(16) 0.0023(13) 0.0022(17)
C4 0.0567(17) 0.064(2) 0.0471(14) -0.0007(15) 0.0006(14) 0.0019(17)
C5 0.0515(17) 0.072(3) 0.0542(15) -0.0088(17) -0.0037(14) 0.0029(18)
C6 0.063(2) 0.115(3) 0.0573(16) -0.0039(19) -0.0095(15) 0.006(2)
C7 0.066(2) 0.141(4) 0.077(2) -0.008(2) -0.0158(18) 0.010(2)
C8 0.0532(19) 0.136(4) 0.090(2) -0.018(3) -0.007(2) -0.009(2)
C9 0.061(2) 0.093(3) 0.093(2) -0.004(2) 0.0027(18) -0.013(2)
C10 0.063(2) 0.065(3) 0.0718(18) -0.0038(18) -0.0021(15) -0.0018(19)
C11 0.0473(16) 0.048(2) 0.0549(15) -0.0022(14) -0.0027(12) -0.0005(15)
C12 0.0480(16) 0.051(2) 0.0559(16) -0.0024(15) 0.0023(12) -0.0014(15)
C13 0.0519(17) 0.070(3) 0.0604(17) -0.0029(16) 0.0075(13) 0.0019(17)
C14 0.0537(16) 0.055(2) 0.0543(15) -0.0013(14) -0.0029(12) 0.0048(16)
C15 0.0552(17) 0.051(2) 0.0494(14) -0.0019(15) 0.0024(13) -0.0037(17)
C16 0.0619(18) 0.055(2) 0.0557(15) 0.0016(16) 0.0068(14) 0.0033(18)
C17 0.0669(19) 0.065(3) 0.0706(19) -0.0045(18) 0.0098(15) 0.0041(19)
C18 0.075(2) 0.071(3) 0.069(2) -0.0081(19) 0.0291(17) -0.004(2)
C19 0.100(3) 0.068(3) 0.0530(16) -0.0011(17) 0.0150(18) -0.001(2)
C20 0.076(2) 0.067(2) 0.0482(15) 0.0034(16) -0.0009(14) 0.0017(19)
C21 0.0492(16) 0.053(2) 0.0548(15) 0.0018(15) 0.0045(13) -0.0027(17)
C22 0.0524(17) 0.066(3) 0.0672(17) -0.0015(17) 0.0080(15) -0.0009(18)
C23 0.0525(18) 0.082(3) 0.086(2) 0.007(2) 0.0068(16) 0.0101(19)
C24 0.0532(19) 0.093(3) 0.081(2) 0.016(2) -0.0090(16) -0.004(2)
C25 0.065(2) 0.077(3) 0.0775(19) -0.001(2) -0.0130(17) -0.006(2)
C26 0.0609(18) 0.063(3) 0.0692(17) -0.0017(18) 0.0001(15) 0.0021(18)

loop_
_atom_type_symbol
_atom_type_description
_atom_type_scat_dispersion_real
_atom_type_scat_dispersion_imag
_atom_type_scat_source
C C 0.0033 0.0016 'International Tables Vol C Tables 4.2.6.8 and 6.1.1.4'
H H 0.0000 0.0000 'International Tables Vol C Tables 4.2.6.8 and 6.1.1.4'
N N 0.0061 0.0033 'International Tables Vol C Tables 4.2.6.8 and 6.1.1.4'
O O 0.0106 0.0060 'International Tables Vol C Tables 4.2.6.8 and 6.1.1.4'
F F 0.0171 0.0103 'International Tables Vol C Tables 4.2.6.8 and 6.1.1.4'

loop_
_geom_angle_atom_site_label_1
_geom_angle_atom_site_label_2
_geom_angle_atom_site_label_3
_geom_angle
_geom_angle_site_symmetry_1
_geom_angle_site_symmetry_3
_geom_angle_publ_flag
C4 O1 C11 117.20(18) . . ?
C2 N1 N2 105.0(2) . . ?
C4 N2 N1 109.19(19) . . ?
C4 N2 C5 131.4(2) . . ?
N1 N2 C5 119.3(2) . . ?
C2 C1 H1A 109.5 . . ?
C2 C1 H1B 109.5 . . ?
H1A C1 H1B 109.5 . . ?
C2 C1 H1C 109.5 . . ?
H1A C1 H1C 109.5 . . ?
H1B C1 H1C 109.5 . . ?
N1 C2 C3 111.7(2) . . ?
N1 C2 C1 121.3(2) . . ?
C3 C2 C1 127.0(3) . . ?
C4 C3 C2 103.9(2) . . ?
C4 C3 C13 117.9(2) . . ?
C2 C3 C13 138.2(2) . . ?
N2 C4 O1 123.3(2) . . ?
N2 C4 C3 110.2(2) . . ?
O1 C4 C3 126.5(2) . . ?
C6 C5 C10 120.5(3) . . ?
C6 C5 N2 119.0(3) . . ?
C10 C5 N2 120.6(3) . . ?
C5 C6 C7 119.4(3) . . ?
C5 C6 H6 120.3 . . ?
C7 C6 H6 120.3 . . ?
C8 C7 C6 120.6(3) . . ?
C8 C7 H7 119.7 . . ?
C6 C7 H7 119.7 . . ?
C9 C8 C7 119.4(3) . . ?
C9 C8 H8 120.3 . . ?
C7 C8 H8 120.3 . . ?
C8 C9 C10 120.6(3) . . ?
C8 C9 H9 119.7 . . ?
C10 C9 H9 119.7 . . ?
C5 C10 C9 119.6(3) . . ?
C5 C10 H10 120.2 . . ?
C9 C10 H10 120.2 . . ?
C14 C11 O1 115.0(2) . . ?
C14 C11 C12 127.1(2) . . ?
O1 C11 C12 117.8(2) . . ?
C13 C12 C11 121.2(2) . . ?
C13 C12 C21 119.1(2) . . ?
C11 C12 C21 119.7(2) . . ?
C12 C13 C3 119.4(2) . . ?
C12 C13 H13 120.3 . . ?
C3 C13 H13 120.3 . . ?
C11 C14 C15 130.9(2) . . ?
C11 C14 H14 114.5 . . ?
C15 C14 H14 114.5 . . ?
C16 C15 C20 117.5(2) . . ?
C16 C15 C14 124.5(2) . . ?
C20 C15 C14 118.0(2) . . ?
C17 C16 C15 121.5(3) . . ?
C17 C16 H16 119.3 . . ?
C15 C16 H16 119.3 . . ?
C18 C17 C16 118.4(3) . . ?
C18 C17 H17 120.8 . . ?
C16 C17 H17 120.8 . . ?
C17 C18 C19 122.7(3) . . ?
C17 C18 F1 118.7(3) . . ?
C19 C18 F1 118.6(3) . . ?
C18 C19 C20 118.6(3) . . ?
C18 C19 H19 120.7 . . ?
C20 C19 H19 120.7 . . ?
C19 C20 C15 121.2(3) . . ?
C19 C20 H20 119.4 . . ?
C15 C20 H20 119.4 . . ?
C22 C21 C26 117.4(2) . . ?
C22 C21 C12 119.5(3) . . ?
C26 C21 C12 123.0(3) . . ?
C23 C22 C21 121.7(3) . . ?
C23 C22 H22 119.1 . . ?
C21 C22 H22 119.1 . . ?
C24 C23 C22 119.7(3) . . ?
C24 C23 H23 120.2 . . ?
C22 C23 H23 120.2 . . ?
C25 C24 C23 119.8(3) . . ?
C25 C24 H24 120.1 . . ?
C23 C24 H24 120.1 . . ?
C24 C25 C26 120.2(3) . . ?
C24 C25 H25 119.9 . . ?
C26 C25 H25 119.9 . . ?
C25 C26 C21 121.2(3) . . ?
C25 C26 H26 119.4 . . ?
C21 C26 H26 119.4 . . ?

loop_
_geom_bond_atom_site_label_1
_geom_bond_atom_site_label_2
_geom_bond_distance
_geom_bond_site_symmetry_2
_geom_bond_publ_flag
F1 C18 1.369(3) . ?
O1 C4 1.351(3) . ?
O1 C11 1.427(3) . ?
N1 C2 1.326(3) . ?
N1 N2 1.391(3) . ?
N2 C4 1.343(3) . ?
N2 C5 1.423(3) . ?
C1 C2 1.495(4) . ?
C1 H1A 0.9600 . ?
C1 H1B 0.9600 . ?
C1 H1C 0.9600 . ?
C2 C3 1.412(3) . ?
C3 C4 1.352(3) . ?
C3 C13 1.435(3) . ?
C5 C6 1.375(4) . ?
C5 C10 1.379(4) . ?
C6 C7 1.386(4) . ?
C6 H6 0.9300 . ?
C7 C8 1.377(4) . ?
C7 H7 0.9300 . ?
C8 C9 1.376(4) . ?
C8 H8 0.9300 . ?
C9 C10 1.380(4) . ?
C9 H9 0.9300 . ?
C10 H10 0.9300 . ?
C11 C14 1.335(3) . ?
C11 C12 1.464(3) . ?
C12 C13 1.349(3) . ?
C12 C21 1.487(3) . ?
C13 H13 0.9300 . ?
C14 C15 1.459(3) . ?
C14 H14 0.9300 . ?
C15 C16 1.389(3) . ?
C15 C20 1.396(3) . ?
C16 C17 1.388(3) . ?
C16 H16 0.9300 . ?
C17 C18 1.358(4) . ?
C17 H17 0.9300 . ?
C18 C19 1.363(4) . ?
C19 C20 1.384(4) . ?
C19 H19 0.9300 . ?
C20 H20 0.9300 . ?
C21 C22 1.386(3) . ?
C21 C26 1.387(4) . ?
C22 C23 1.383(3) . ?
C22 H22 0.9300 . ?
C23 C24 1.377(4) . ?
C23 H23 0.9300 . ?
C24 C25 1.371(4) . ?
C24 H24 0.9300 . ?
C25 C26 1.386(3) . ?
C25 H25 0.9300 . ?
C26 H26 0.9300 . ?

loop_
_geom_torsion_atom_site_label_1
_geom_torsion_atom_site_label_2
_geom_torsion_atom_site_label_3
_geom_torsion_atom_site_label_4
_geom_torsion
_geom_torsion_site_symmetry_1
_geom_torsion_site_symmetry_2
_geom_torsion_site_symmetry_3
_geom_torsion_site_symmetry_4
_geom_torsion_publ_flag
C2 N1 N2 C4 0.1(4) . . . . ?
C2 N1 N2 C5 -176.6(3) . . . . ?
N2 N1 C2 C3 0.4(4) . . . . ?
N2 N1 C2 C1 -179.1(3) . . . . ?
N1 C2 C3 C4 -0.8(4) . . . . ?
C1 C2 C3 C4 178.7(3) . . . . ?
N1 C2 C3 C13 -178.5(4) . . . . ?
C1 C2 C3 C13 1.0(7) . . . . ?
N1 N2 C4 O1 176.9(3) . . . . ?
C5 N2 C4 O1 -6.9(5) . . . . ?
N1 N2 C4 C3 -0.7(4) . . . . ?
C5 N2 C4 C3 175.5(3) . . . . ?
C11 O1 C4 N2 -179.4(3) . . . . ?
C11 O1 C4 C3 -2.1(4) . . . . ?
C2 C3 C4 N2 0.9(4) . . . . ?
C13 C3 C4 N2 179.2(3) . . . . ?
C2 C3 C4 O1 -176.6(3) . . . . ?
C13 C3 C4 O1 1.6(5) . . . . ?
C4 N2 C5 C6 155.6(3) . . . . ?
N1 N2 C5 C6 -28.5(4) . . . . ?
C4 N2 C5 C10 -25.5(5) . . . . ?
N1 N2 C5 C10 150.3(3) . . . . ?
C10 C5 C6 C7 -0.1(5) . . . . ?
N2 C5 C6 C7 178.8(3) . . . . ?
C5 C6 C7 C8 0.3(5) . . . . ?
C6 C7 C8 C9 0.1(6) . . . . ?
C7 C8 C9 C10 -0.6(5) . . . . ?
C6 C5 C10 C9 -0.5(5) . . . . ?
N2 C5 C10 C9 -179.3(3) . . . . ?
C8 C9 C10 C5 0.8(5) . . . . ?
C4 O1 C11 C14 -176.7(3) . . . . ?
C4 O1 C11 C12 1.6(4) . . . . ?
C14 C11 C12 C13 177.3(3) . . . . ?
O1 C11 C12 C13 -0.7(4) . . . . ?
C14 C11 C12 C21 -3.4(5) . . . . ?
O1 C11 C12 C21 178.6(3) . . . . ?
C11 C12 C13 C3 0.2(5) . . . . ?
C21 C12 C13 C3 -179.1(3) . . . . ?
C4 C3 C13 C12 -0.6(5) . . . . ?
C2 C3 C13 C12 176.9(4) . . . . ?
O1 C11 C14 C15 -4.4(5) . . . . ?
C12 C11 C14 C15 177.6(3) . . . . ?
C11 C14 C15 C16 -22.5(5) . . . . ?
C11 C14 C15 C20 160.2(3) . . . . ?
C20 C15 C16 C17 -0.5(4) . . . . ?
C14 C15 C16 C17 -177.8(3) . . . . ?
C15 C16 C17 C18 -1.0(5) . . . . ?
C16 C17 C18 C19 1.7(5) . . . . ?
C16 C17 C18 F1 -177.7(3) . . . . ?
C17 C18 C19 C20 -0.7(5) . . . . ?
F1 C18 C19 C20 178.7(3) . . . . ?
C18 C19 C20 C15 -0.9(5) . . . . ?
C16 C15 C20 C19 1.5(4) . . . . ?
C14 C15 C20 C19 179.0(3) . . . . ?
C13 C12 C21 C22 -49.5(4) . . . . ?
C11 C12 C21 C22 131.2(3) . . . . ?
C13 C12 C21 C26 127.1(3) . . . . ?
C11 C12 C21 C26 -52.2(4) . . . . ?
C26 C21 C22 C23 1.0(4) . . . . ?
C12 C21 C22 C23 177.8(3) . . . . ?
C21 C22 C23 C24 -0.9(5) . . . . ?
C22 C23 C24 C25 0.2(5) . . . . ?
C23 C24 C25 C26 0.4(5) . . . . ?
C24 C25 C26 C21 -0.2(5) . . . . ?
C22 C21 C26 C25 -0.5(4) . . . . ?
C12 C21 C26 C25 -177.2(3) . . . . ?
